data_7121456
loop_
_publ_author_name
'Schoo, Christoph'
'Bestgen, Sebastian'
'K\"oppe, Ralf'
'Konchenko, Serygey N.'
'Roesky, Peter W.'

_publ_section_title
;
 Reactivity of bulky Ln(ii) amidinates towards P<sub>4</sub>,
 As<sub>4</sub>, and As<sub>4</sub>S<sub>4</sub>.
;
_journal_issue 38
_journal_name_full 'Chemical communications (Cambridge, England)'
_journal_page_first 4770
_journal_page_last 4773
_journal_paper_doi 10.1039/c8cc01519h
_journal_volume 54
_journal_year 2018
_chemical_formula_moiety 'C54 H78 As N4 O S2 Yb'
_chemical_formula_sum 'C54 H78 As N4 O S2 Yb'
_chemical_formula_weight 1111.28
_space_group_crystal_system monoclinic
_space_group_IT_number 14
_space_group_name_Hall '-P 2ybc'
_space_group_name_H-M_alt 'P 1 21/c 1'
_symmetry_space_group_name_Hall '-P 2ybc'
_symmetry_space_group_name_H-M 'P 1 21/c 1'
_atom_sites_solution_hydrogens geom
_audit_creation_date 2017-03-14
_audit_creation_method
;
Olex2 1.2
(compiled 2017.03.02 svn.r3394 for OlexSys, GUI svn.r5324)
;
_audit_update_record
;
2018-01-22 deposited with the CCDC.
2018-03-13 downloaded from the CCDC.
;
_cell_angle_alpha 90
_cell_angle_beta 96.905(7)
_cell_angle_gamma 90
_cell_formula_units_Z 4
_cell_length_a 14.5485(16)
_cell_length_b 17.0540(7)
_cell_length_c 21.7258(15)
_cell_measurement_reflns_used 18843
_cell_measurement_temperature 150(2)
_cell_measurement_theta_max 29.67
_cell_measurement_theta_min 1.85
_cell_volume 5351.3(7)
_computing_cell_refinement 'STOE X-AREA, PLATON (A.L.Spek, 2009)'
_computing_data_collection 'STOE X-AREA'
_computing_data_reduction 'STOE X-RED & X-SHAPE, PLATON (A.L.Spek, 2009)'
_computing_molecular_graphics 'Olex2 (Dolomanov et al., 2009)'
_computing_publication_material 'Olex2 (Dolomanov et al., 2009)'
_computing_structure_refinement 'ShelXL (Sheldrick, 2015)'
_computing_structure_solution 'SHELXS-2014/7 (Sheldrick, 2008)'
_diffrn_ambient_temperature 150.0
_diffrn_detector_area_resol_mean 6.67
_diffrn_detector_type STOE
_diffrn_measured_fraction_theta_full 0.992
_diffrn_measured_fraction_theta_max 0.987
_diffrn_measurement_device '2-circle goniometer'
_diffrn_measurement_device_type 'STOE IPDS 2'
_diffrn_measurement_method 'rotation method'
_diffrn_radiation_type MoK\a
_diffrn_radiation_wavelength 0.71073
_diffrn_reflns_av_R_equivalents 0.0311
_diffrn_reflns_av_unetI/netI 0.0564
_diffrn_reflns_Laue_measured_fraction_full 0.992
_diffrn_reflns_Laue_measured_fraction_max 0.987
_diffrn_reflns_limit_h_max 17
_diffrn_reflns_limit_h_min -17
_diffrn_reflns_limit_k_max 19
_diffrn_reflns_limit_k_min -21
_diffrn_reflns_limit_l_max 26
_diffrn_reflns_limit_l_min -21
_diffrn_reflns_number 23186
_diffrn_reflns_point_group_measured_fraction_full 0.992
_diffrn_reflns_point_group_measured_fraction_max 0.987
_diffrn_reflns_theta_full 26.000
_diffrn_reflns_theta_max 26.068
_diffrn_reflns_theta_min 1.848
_exptl_absorpt_coefficient_mu 2.479
_exptl_absorpt_correction_T_max 0.7966
_exptl_absorpt_correction_T_min 0.6703
_exptl_absorpt_correction_type integration
_exptl_absorpt_process_details 'STOE XRed & XShape'
_exptl_crystal_colour 'clear yellow'
_exptl_crystal_colour_lustre clear
_exptl_crystal_colour_primary yellow
_exptl_crystal_density_diffrn 1.379
_exptl_crystal_description plate
_exptl_crystal_F_000 2292
_exptl_crystal_size_max 0.181
_exptl_crystal_size_mid 0.142
_exptl_crystal_size_min 0.099
_refine_diff_density_max 0.506
_refine_diff_density_min -0.395
_refine_diff_density_rms 0.069
_refine_ls_extinction_method none
_refine_ls_goodness_of_fit_ref 0.933
_refine_ls_hydrogen_treatment constr
_refine_ls_matrix_type full
_refine_ls_number_parameters 584
_refine_ls_number_reflns 10442
_refine_ls_number_restraints 0
_refine_ls_restrained_S_all 0.933
_refine_ls_R_factor_all 0.0466
_refine_ls_R_factor_gt 0.0237
_refine_ls_shift/su_max 0.002
_refine_ls_shift/su_mean 0.000
_refine_ls_structure_factor_coef Fsqd
_refine_ls_weighting_details 'w=1/[\s^2^(Fo^2^)] where P=(Fo^2^+2Fc^2^)/3'
_refine_ls_weighting_scheme calc
_refine_ls_wR_factor_gt 0.0309
_refine_ls_wR_factor_ref 0.0326
_reflns_Friedel_coverage 0.000
_reflns_number_gt 7380
_reflns_number_total 10442
_reflns_threshold_expression 'I > 2\s(I)'
_cod_data_source_file c8cc01519h2.cif
_cod_data_source_block csp189
_cod_depositor_comments 'Adding full bibliography for 7121453--7121456.cif.'
_cod_database_code 7121456
_shelx_shelxl_version_number 2016/6
_shelx_space_group_comment
;
The symmetry employed for this shelxl refinement is uniquely defined
by the following loop, which should always be used as a source of
symmetry information in preference to the above space-group names.
They are only intended as comments.
;
_olex2_refinement_description
;
1. Fixed Uiso
 At 1.2 times of:
  All C(H) groups, All C(H,H) groups
 At 1.5 times of:
  All C(H,H,H) groups
2.a Ternary CH refined with riding coordinates:
 C9(H9), C12(H12), C21(H21), C24(H24), C33(H33), C36(H36), C45(H45), C48(H48)
2.b Secondary CH2 refined with riding coordinates:
 C51(H51A,H51B), C52(H52A,H52B), C53(H53A,H53B), C54(H54A,H54B)
2.c Aromatic/amide H refined with riding coordinates:
 C1(H1), C2(H2), C5(H5), C6(H6), C7(H7), C17(H17), C18(H18), C19(H19),
 C29(H29), C30(H30), C31(H31), C41(H41), C42(H42), C43(H43)
2.d Idealised Me refined as rotating group:
 C10(H10A,H10B,H10C), C11(H11A,H11B,H11C), C13(H13A,H13B,H13C), C14(H14A,H14B,
 H14C), C22(H22A,H22B,H22C), C23(H23A,H23B,H23C), C25(H25A,H25B,H25C), C26(H26A,
 H26B,H26C), C34(H34A,H34B,H34C), C35(H35A,H35B,H35C), C37(H37A,H37B,H37C),
 C38(H38A,H38B,H38C), C46(H46A,H46B,H46C), C47(H47A,H47B,H47C), C49(H49A,H49B,
 H49C), C50(H50A,H50B,H50C)
;
_olex2_submission_special_instructions 'No special instructions were received'

loop_
_space_group_symop_operation_xyz
'x, y, z'
'-x, y+1/2, -z+1/2'
'-x, -y, -z'
'x, -y-1/2, z-1/2'

loop_
_atom_site_label
_atom_site_type_symbol
_atom_site_fract_x
_atom_site_fract_y
_atom_site_fract_z
_atom_site_U_iso_or_equiv
_atom_site_adp_type
_atom_site_occupancy
_atom_site_site_symmetry_order
_atom_site_calc_flag
_atom_site_refinement_flags_posn
Yb1 Yb 0.74189(2) 0.77689(2) 0.57565(2) 0.01898(3) Uani 1 1 d .
As1 As 0.67227(2) 0.72949(2) 0.70435(2) 0.02431(6) Uani 1 1 d .
S1 S 0.81299(4) 0.71271(5) 0.67944(3) 0.02668(16) Uani 1 1 d .
S2 S 0.61052(5) 0.82017(4) 0.63936(4) 0.02977(18) Uani 1 1 d .
O1 O 0.65115(13) 0.81540(11) 0.48421(9) 0.0276(5) Uani 1 1 d .
N1 N 0.65892(13) 0.65629(12) 0.56317(10) 0.0173(5) Uani 1 1 d .
N2 N 0.61579(14) 0.63609(13) 0.66329(11) 0.0203(5) Uani 1 1 d .
N3 N 0.80726(14) 0.90314(12) 0.57787(11) 0.0198(5) Uani 1 1 d .
N4 N 0.88657(13) 0.80390(12) 0.53929(11) 0.0197(5) Uani 1 1 d .
C1 C 0.61934(16) 0.61657(15) 0.60406(13) 0.0191(6) Uani 1 1 d .
H1 H 0.590020 0.568868 0.590298 0.023 Uiso 1 1 calc R
C2 C 0.88479(17) 0.87725(15) 0.55964(12) 0.0201(6) Uani 1 1 d .
H2 H 0.937815 0.910003 0.560990 0.024 Uiso 1 1 calc R
C3 C 0.64314(18) 0.62658(15) 0.50091(13) 0.0198(6) Uani 1 1 d .
C4 C 0.71900(18) 0.59809(15) 0.47301(14) 0.0252(6) Uani 1 1 d .
C5 C 0.7039(2) 0.57373(17) 0.41187(14) 0.0331(7) Uani 1 1 d .
H5 H 0.754655 0.554781 0.392447 0.040 Uiso 1 1 calc R
C6 C 0.6162(2) 0.5762(2) 0.37798(17) 0.0390(9) Uani 1 1 d .
H6 H 0.607227 0.559283 0.336033 0.047 Uiso 1 1 calc R
C7 C 0.5429(2) 0.60368(17) 0.40627(15) 0.0318(7) Uani 1 1 d .
H7 H 0.482966 0.604843 0.383448 0.038 Uiso 1 1 calc R
C8 C 0.55407(18) 0.62976(15) 0.46734(14) 0.0240(6) Uani 1 1 d .
C9 C 0.46968(18) 0.65970(17) 0.49570(15) 0.0283(7) Uani 1 1 d .
H9 H 0.491951 0.685973 0.535890 0.034 Uiso 1 1 calc R
C10 C 0.41310(18) 0.7197(2) 0.45402(15) 0.0413(8) Uani 1 1 d .
H10A H 0.454058 0.761613 0.442809 0.062 Uiso 1 1 calc GR
H10B H 0.364685 0.742105 0.476374 0.062 Uiso 1 1 calc GR
H10C H 0.384511 0.693583 0.416313 0.062 Uiso 1 1 calc GR
C11 C 0.40561(19) 0.59272(19) 0.50911(17) 0.0402(8) Uani 1 1 d .
H11A H 0.387583 0.563014 0.470951 0.060 Uiso 1 1 calc GR
H11B H 0.350157 0.614124 0.524483 0.060 Uiso 1 1 calc GR
H11C H 0.437895 0.557962 0.540511 0.060 Uiso 1 1 calc GR
C12 C 0.81448(17) 0.58959(16) 0.51042(14) 0.0275(7) Uani 1 1 d .
H12 H 0.825787 0.637020 0.537330 0.033 Uiso 1 1 calc R
C13 C 0.8938(2) 0.5832(2) 0.47014(17) 0.0394(9) Uani 1 1 d .
H13A H 0.888882 0.533393 0.447478 0.059 Uiso 1 1 calc GR
H13B H 0.953250 0.585297 0.496647 0.059 Uiso 1 1 calc GR
H13C H 0.890067 0.626801 0.440569 0.059 Uiso 1 1 calc GR
C14 C 0.8170(2) 0.51756(19) 0.55257(17) 0.0396(9) Uani 1 1 d .
H14A H 0.768665 0.522172 0.580103 0.059 Uiso 1 1 calc GR
H14B H 0.877716 0.514140 0.577457 0.059 Uiso 1 1 calc GR
H14C H 0.806347 0.470215 0.527146 0.059 Uiso 1 1 calc GR
C15 C 0.57516(18) 0.58314(16) 0.70348(13) 0.0219(6) Uani 1 1 d .
C16 C 0.62451(18) 0.51562(15) 0.72612(13) 0.0241(6) Uani 1 1 d .
C17 C 0.5815(2) 0.46710(17) 0.76534(15) 0.0354(8) Uani 1 1 d .
H17 H 0.612571 0.420766 0.780586 0.042 Uiso 1 1 calc R
C18 C 0.4963(2) 0.48319(18) 0.78294(15) 0.0365(8) Uani 1 1 d .
H18 H 0.469023 0.448131 0.809475 0.044 Uiso 1 1 calc R
C19 C 0.4502(2) 0.55058(18) 0.76198(15) 0.0343(7) Uani 1 1 d .
H19 H 0.391929 0.562370 0.775292 0.041 Uiso 1 1 calc R
C20 C 0.48785(19) 0.60165(17) 0.72156(14) 0.0259(7) Uani 1 1 d .
C21 C 0.43495(19) 0.67384(19) 0.69870(17) 0.0388(8) Uani 1 1 d .
H21 H 0.469214 0.699473 0.666885 0.047 Uiso 1 1 calc R
C22 C 0.3375(2) 0.6539(2) 0.6680(2) 0.0638(12) Uani 1 1 d .
H22A H 0.341407 0.613160 0.636555 0.096 Uiso 1 1 calc GR
H22B H 0.308702 0.700939 0.648255 0.096 Uiso 1 1 calc GR
H22C H 0.300063 0.634724 0.699438 0.096 Uiso 1 1 calc GR
C23 C 0.4300(3) 0.7322(2) 0.7517(2) 0.0654(11) Uani 1 1 d .
H23A H 0.401628 0.706782 0.785189 0.098 Uiso 1 1 calc GR
H23B H 0.392479 0.777506 0.736423 0.098 Uiso 1 1 calc GR
H23C H 0.492578 0.749728 0.767335 0.098 Uiso 1 1 calc GR
C24 C 0.72175(19) 0.49881(17) 0.71211(15) 0.0293(7) Uani 1 1 d .
H24 H 0.737314 0.538057 0.680766 0.035 Uiso 1 1 calc R
C25 C 0.7330(2) 0.41743(19) 0.68517(18) 0.0465(10) Uani 1 1 d .
H25A H 0.718512 0.377688 0.715119 0.070 Uiso 1 1 calc GR
H25B H 0.796998 0.410556 0.676295 0.070 Uiso 1 1 calc GR
H25C H 0.690802 0.411669 0.646744 0.070 Uiso 1 1 calc GR
C26 C 0.7903(2) 0.5100(2) 0.77076(19) 0.0570(12) Uani 1 1 d .
H26A H 0.781068 0.561872 0.788488 0.086 Uiso 1 1 calc GR
H26B H 0.853724 0.505939 0.760202 0.086 Uiso 1 1 calc GR
H26C H 0.779865 0.469445 0.801100 0.086 Uiso 1 1 calc GR
C27 C 0.80046(17) 0.98159(14) 0.60144(14) 0.0212(6) Uani 1 1 d .
C28 C 0.77437(17) 1.04354(16) 0.55988(14) 0.0232(6) Uani 1 1 d .
C29 C 0.76274(18) 1.11752(16) 0.58516(15) 0.0294(7) Uani 1 1 d .
H29 H 0.744510 1.159915 0.558054 0.035 Uiso 1 1 calc R
C30 C 0.77665(19) 1.13118(16) 0.64763(16) 0.0325(7) Uani 1 1 d .
H30 H 0.767956 1.182221 0.663477 0.039 Uiso 1 1 calc R
C31 C 0.8034(2) 1.07016(17) 0.68731(16) 0.0283(7) Uani 1 1 d .
H31 H 0.813760 1.079793 0.730662 0.034 Uiso 1 1 calc R
C32 C 0.81553(17) 0.99492(16) 0.66536(14) 0.0239(6) Uani 1 1 d .
C33 C 0.84755(19) 0.93031(16) 0.71133(14) 0.0268(6) Uani 1 1 d .
H33 H 0.839059 0.879221 0.688773 0.032 Uiso 1 1 calc R
C34 C 0.7922(3) 0.9266(2) 0.76519(17) 0.0466(9) Uani 1 1 d .
H34A H 0.802375 0.974515 0.789962 0.070 Uiso 1 1 calc GR
H34B H 0.811762 0.881014 0.790974 0.070 Uiso 1 1 calc GR
H34C H 0.726290 0.921796 0.749851 0.070 Uiso 1 1 calc GR
C35 C 0.9503(2) 0.9389(2) 0.73368(19) 0.0562(11) Uani 1 1 d .
H35A H 0.985493 0.938450 0.697959 0.084 Uiso 1 1 calc GR
H35B H 0.970490 0.895286 0.761391 0.084 Uiso 1 1 calc GR
H35C H 0.960990 0.988600 0.756077 0.084 Uiso 1 1 calc GR
C36 C 0.76370(19) 1.03265(16) 0.49074(15) 0.0302(7) Uani 1 1 d .
H36 H 0.750381 0.975897 0.482201 0.036 Uiso 1 1 calc R
C37 C 0.6841(2) 1.07976(19) 0.45629(18) 0.0460(10) Uani 1 1 d .
H37A H 0.628159 1.072390 0.476623 0.069 Uiso 1 1 calc GR
H37B H 0.672612 1.061592 0.413263 0.069 Uiso 1 1 calc GR
H37C H 0.700612 1.135496 0.456919 0.069 Uiso 1 1 calc GR
C38 C 0.8538(2) 1.0524(2) 0.46448(16) 0.0430(8) Uani 1 1 d .
H38A H 0.866439 1.108591 0.469382 0.064 Uiso 1 1 calc GR
H38B H 0.847789 1.038636 0.420376 0.064 Uiso 1 1 calc GR
H38C H 0.904808 1.022482 0.486839 0.064 Uiso 1 1 calc GR
C39 C 0.97137(14) 0.77400(18) 0.51954(12) 0.0218(5) Uani 1 1 d .
C40 C 0.98540(15) 0.78017(19) 0.45738(12) 0.0261(6) Uani 1 1 d .
C41 C 1.06417(17) 0.74520(15) 0.43777(15) 0.0318(7) Uani 1 1 d .
H41 H 1.073893 0.748329 0.395380 0.038 Uiso 1 1 calc R
C42 C 1.12757(18) 0.70643(16) 0.47906(16) 0.0362(8) Uani 1 1 d .
H42 H 1.180209 0.682295 0.465175 0.043 Uiso 1 1 calc R
C43 C 1.11410(18) 0.70292(16) 0.54061(16) 0.0358(8) Uani 1 1 d .
H43 H 1.158957 0.676909 0.568839 0.043 Uiso 1 1 calc R
C44 C 1.03701(17) 0.73611(17) 0.56318(14) 0.0297(7) Uani 1 1 d .
C45 C 1.02937(18) 0.7334(2) 0.63141(14) 0.0380(8) Uani 1 1 d .
H45 H 0.966777 0.754029 0.637504 0.046 Uiso 1 1 calc R
C46 C 1.1010(2) 0.7864(3) 0.66803(16) 0.0547(10) Uani 1 1 d .
H46A H 1.163374 0.767621 0.663284 0.082 Uiso 1 1 calc GR
H46B H 1.091809 0.785477 0.711984 0.082 Uiso 1 1 calc GR
H46C H 1.093601 0.840197 0.652300 0.082 Uiso 1 1 calc GR
C47 C 1.0361(3) 0.6498(2) 0.65767(19) 0.0553(11) Uani 1 1 d .
H47A H 0.985305 0.617990 0.637068 0.083 Uiso 1 1 calc GR
H47B H 1.031765 0.651396 0.702326 0.083 Uiso 1 1 calc GR
H47C H 1.095440 0.626565 0.650407 0.083 Uiso 1 1 calc GR
C48 C 0.92141(18) 0.82570(17) 0.40964(13) 0.0286(7) Uani 1 1 d .
H48 H 0.868858 0.846065 0.430760 0.034 Uiso 1 1 calc R
C49 C 0.9708(2) 0.8957(2) 0.38577(17) 0.0426(9) Uani 1 1 d .
H49A H 0.996920 0.928057 0.420827 0.064 Uiso 1 1 calc GR
H49B H 0.926650 0.926836 0.358225 0.064 Uiso 1 1 calc GR
H49C H 1.020671 0.877328 0.362815 0.064 Uiso 1 1 calc GR
C50 C 0.8804(2) 0.7740(2) 0.35542(14) 0.0477(8) Uani 1 1 d .
H50A H 0.929977 0.756328 0.331955 0.072 Uiso 1 1 calc GR
H50B H 0.834930 0.804310 0.328156 0.072 Uiso 1 1 calc GR
H50C H 0.849947 0.728393 0.371496 0.072 Uiso 1 1 calc GR
C51 C 0.5830(2) 0.87859(18) 0.48556(15) 0.0339(8) Uani 1 1 d .
H51A H 0.610676 0.923874 0.509593 0.041 Uiso 1 1 calc R
H51B H 0.528592 0.860115 0.504749 0.041 Uiso 1 1 calc R
C52 C 0.5552(2) 0.9014(2) 0.41857(17) 0.0414(9) Uani 1 1 d .
H52A H 0.547595 0.958899 0.414345 0.050 Uiso 1 1 calc R
H52B H 0.496525 0.875561 0.401857 0.050 Uiso 1 1 calc R
C53 C 0.6649(2) 0.79932(17) 0.42063(14) 0.0354(8) Uani 1 1 d .
H53A H 0.626564 0.754172 0.404403 0.043 Uiso 1 1 calc R
H53B H 0.730681 0.787225 0.417469 0.043 Uiso 1 1 calc R
C54 C 0.6359(3) 0.8725(2) 0.38499(18) 0.0488(10) Uani 1 1 d .
H54A H 0.615234 0.860738 0.340866 0.059 Uiso 1 1 calc R
H54B H 0.686694 0.911379 0.387677 0.059 Uiso 1 1 calc R

loop_
_atom_site_aniso_label
_atom_site_aniso_U_11
_atom_site_aniso_U_22
_atom_site_aniso_U_33
_atom_site_aniso_U_23
_atom_site_aniso_U_13
_atom_site_aniso_U_12
Yb1 0.02129(5) 0.01793(5) 0.01769(6) 0.00076(7) 0.00230(4) -0.00225(7)
As1 0.03367(14) 0.02210(15) 0.01811(15) -0.00226(15) 0.00696(11) -0.00626(14)
S1 0.0272(3) 0.0304(4) 0.0215(4) 0.0053(3) -0.0009(3) -0.0072(3)
S2 0.0394(4) 0.0215(4) 0.0311(5) 0.0019(4) 0.0151(3) 0.0049(3)
O1 0.0311(11) 0.0329(11) 0.0178(12) 0.0019(9) -0.0008(8) 0.0007(9)
N1 0.0171(10) 0.0188(11) 0.0159(13) -0.0039(10) 0.0011(9) -0.0036(8)
N2 0.0192(11) 0.0216(12) 0.0199(14) 0.0029(10) 0.0019(10) -0.0025(9)
N3 0.0203(11) 0.0154(11) 0.0245(14) -0.0043(10) 0.0061(10) -0.0022(9)
N4 0.0185(10) 0.0200(12) 0.0205(13) 0.0007(10) 0.0019(9) 0.0000(8)
C1 0.0161(12) 0.0171(13) 0.0230(17) 0.0003(12) -0.0020(11) 0.0003(10)
C2 0.0213(13) 0.0231(14) 0.0153(15) 0.0048(12) 0.0003(11) -0.0028(11)
C3 0.0231(14) 0.0179(14) 0.0186(16) 0.0019(12) 0.0032(11) -0.0039(11)
C4 0.0315(15) 0.0209(14) 0.0237(17) 0.0003(12) 0.0047(12) -0.0044(12)
C5 0.0385(17) 0.0344(17) 0.0282(19) -0.0054(14) 0.0110(14) -0.0044(13)
C6 0.051(2) 0.037(2) 0.028(2) -0.0115(16) 0.0000(17) -0.0107(16)
C7 0.0382(17) 0.0282(16) 0.0264(19) -0.0015(14) -0.0069(14) -0.0031(13)
C8 0.0297(14) 0.0202(14) 0.0207(17) -0.0006(12) -0.0029(12) -0.0021(11)
C9 0.0260(14) 0.0268(15) 0.0306(19) -0.0010(14) -0.0032(13) 0.0006(12)
C10 0.0370(14) 0.0300(15) 0.054(2) 0.001(2) -0.0059(14) 0.0018(16)
C11 0.0284(16) 0.0410(19) 0.052(2) 0.0106(17) 0.0086(15) 0.0008(14)
C12 0.0256(14) 0.0273(15) 0.0305(18) -0.0052(13) 0.0074(12) -0.0003(12)
C13 0.0339(18) 0.042(2) 0.045(2) -0.0064(18) 0.0156(16) 0.0001(15)
C14 0.0315(17) 0.0366(19) 0.050(2) 0.0074(17) 0.0014(16) 0.0054(14)
C15 0.0283(14) 0.0238(15) 0.0130(16) -0.0010(12) 0.0001(12) -0.0113(12)
C16 0.0314(15) 0.0214(14) 0.0178(16) -0.0005(12) -0.0036(12) -0.0072(11)
C17 0.0506(19) 0.0261(16) 0.0269(19) 0.0038(14) -0.0060(15) -0.0086(14)
C18 0.053(2) 0.0312(18) 0.0255(19) 0.0008(15) 0.0067(15) -0.0223(15)
C19 0.0367(17) 0.0416(19) 0.0258(18) -0.0089(15) 0.0078(14) -0.0143(14)
C20 0.0265(15) 0.0306(16) 0.0212(17) -0.0049(13) 0.0050(12) -0.0051(12)
C21 0.0271(15) 0.044(2) 0.048(2) 0.0099(17) 0.0170(14) 0.0049(14)
C22 0.0315(18) 0.087(3) 0.072(3) 0.015(3) 0.0039(18) 0.0139(19)
C23 0.074(2) 0.038(2) 0.091(3) -0.005(2) 0.037(2) 0.016(2)
C24 0.0365(16) 0.0233(15) 0.0268(19) 0.0034(14) -0.0020(13) 0.0021(12)
C25 0.051(2) 0.0332(19) 0.056(3) -0.0071(18) 0.0098(18) 0.0007(16)
C26 0.040(2) 0.070(3) 0.054(3) -0.015(2) -0.0194(19) 0.0130(19)
C27 0.0189(13) 0.0163(13) 0.0295(19) -0.0007(13) 0.0080(12) -0.0045(11)
C28 0.0212(14) 0.0230(15) 0.0251(17) 0.0006(13) 0.0018(12) -0.0041(11)
C29 0.0323(17) 0.0204(14) 0.036(2) 0.0034(14) 0.0059(14) 0.0026(11)
C30 0.0337(16) 0.0184(15) 0.048(2) -0.0063(14) 0.0138(15) 0.0011(12)
C31 0.0336(16) 0.0252(16) 0.0285(19) -0.0055(14) 0.0136(14) -0.0030(12)
C32 0.0207(13) 0.0239(15) 0.0287(18) -0.0021(13) 0.0094(12) -0.0045(11)
C33 0.0402(16) 0.0220(14) 0.0184(16) -0.0017(12) 0.0048(12) -0.0057(12)
C34 0.070(2) 0.044(2) 0.030(2) 0.0056(17) 0.0191(18) 0.0061(18)
C35 0.047(2) 0.055(2) 0.065(3) 0.013(2) -0.0043(19) 0.0062(18)
C36 0.0364(16) 0.0186(14) 0.034(2) 0.0037(13) -0.0030(13) -0.0025(12)
C37 0.052(2) 0.0352(19) 0.046(2) 0.0055(17) -0.0112(18) 0.0054(16)
C38 0.0484(19) 0.051(2) 0.029(2) -0.0014(17) 0.0036(15) -0.0118(16)
C39 0.0194(11) 0.0160(12) 0.0299(15) -0.0015(15) 0.0023(10) -0.0010(13)
C40 0.0244(12) 0.0231(13) 0.0310(16) -0.0050(16) 0.0041(10) -0.0057(14)
C41 0.0277(14) 0.0300(17) 0.0399(19) -0.0035(13) 0.0126(13) -0.0014(11)
C42 0.0271(14) 0.0274(19) 0.058(2) -0.0014(16) 0.0192(14) 0.0074(12)
C43 0.0251(14) 0.0281(18) 0.054(2) 0.0082(15) 0.0039(14) 0.0054(11)
C44 0.0266(13) 0.0239(16) 0.0381(18) 0.0057(14) 0.0021(12) -0.0013(12)
C45 0.0284(13) 0.047(2) 0.0382(18) 0.0175(18) 0.0018(12) 0.0078(15)
C46 0.0537(19) 0.068(3) 0.042(2) -0.003(2) 0.0010(16) 0.011(2)
C47 0.053(2) 0.060(3) 0.051(3) 0.029(2) 0.0011(19) 0.0053(19)
C48 0.0265(14) 0.0380(17) 0.0219(17) -0.0017(14) 0.0055(12) -0.0020(12)
C49 0.0334(17) 0.049(2) 0.045(2) 0.0169(18) 0.0036(15) 0.0001(15)
C50 0.0503(17) 0.057(2) 0.0348(19) -0.012(2) -0.0002(14) 0.002(2)
C51 0.0318(16) 0.0360(18) 0.033(2) 0.0069(15) -0.0017(14) 0.0021(13)
C52 0.0408(19) 0.042(2) 0.039(2) 0.0130(17) -0.0054(16) -0.0021(15)
C53 0.0391(16) 0.043(2) 0.0238(17) 0.0014(14) 0.0015(13) -0.0088(13)
C54 0.066(2) 0.049(2) 0.029(2) 0.0088(18) -0.0027(18) -0.0143(18)

loop_
_atom_type_symbol
_atom_type_description
_atom_type_scat_dispersion_real
_atom_type_scat_dispersion_imag
_atom_type_scat_source
C C 0.0033 0.0016 'International Tables Vol C Tables 4.2.6.8 and 6.1.1.4'
H H 0.0000 0.0000 'International Tables Vol C Tables 4.2.6.8 and 6.1.1.4'
As As 0.0499 2.0058 'International Tables Vol C Tables 4.2.6.8 and 6.1.1.4'
N N 0.0061 0.0033 'International Tables Vol C Tables 4.2.6.8 and 6.1.1.4'
O O 0.0106 0.0060 'International Tables Vol C Tables 4.2.6.8 and 6.1.1.4'
S S 0.1246 0.1234 'International Tables Vol C Tables 4.2.6.8 and 6.1.1.4'
Yb Yb -0.3850 5.5486 'International Tables Vol C Tables 4.2.6.8 and 6.1.1.4'

loop_
_geom_angle_atom_site_label_1
_geom_angle_atom_site_label_2
_geom_angle_atom_site_label_3
_geom_angle
S2 Yb1 S1 84.21(2)
O1 Yb1 S1 167.39(5)
O1 Yb1 S2 89.80(5)
O1 Yb1 N1 85.38(7)
O1 Yb1 N3 86.91(7)
O1 Yb1 N4 95.45(7)
N1 Yb1 S1 83.05(5)
N1 Yb1 S2 84.88(6)
N3 Yb1 S1 104.43(6)
N3 Yb1 S2 92.90(6)
N3 Yb1 N1 171.98(7)
N3 Yb1 N4 57.19(7)
N4 Yb1 S1 95.37(5)
N4 Yb1 S2 149.12(5)
N4 Yb1 N1 125.82(7)
S1 As1 S2 104.65(3)
N2 As1 S1 97.72(7)
N2 As1 S2 99.33(6)
As1 S1 Yb1 82.75(2)
As1 S2 Yb1 82.71(3)
C51 O1 Yb1 120.14(17)
C53 O1 Yb1 128.95(16)
C53 O1 C51 109.2(2)
C1 N1 Yb1 129.00(18)
C1 N1 C3 115.1(2)
C3 N1 Yb1 115.64(16)
C1 N2 As1 125.37(19)
C1 N2 C15 119.8(2)
C15 N2 As1 114.62(18)
C2 N3 Yb1 92.63(16)
C2 N3 C27 121.1(2)
C27 N3 Yb1 144.37(18)
C2 N4 Yb1 91.06(16)
C2 N4 C39 118.8(2)
C39 N4 Yb1 148.18(18)
N1 C1 N2 126.7(2)
N1 C1 H1 116.6
N2 C1 H1 116.6
N3 C2 N4 117.9(2)
N3 C2 H2 121.0
N4 C2 H2 121.0
C4 C3 N1 118.8(2)
C4 C3 C8 120.7(3)
C8 C3 N1 120.4(2)
C3 C4 C12 120.9(3)
C5 C4 C3 118.3(3)
C5 C4 C12 120.7(3)
C4 C5 H5 119.1
C4 C5 C6 121.8(3)
C6 C5 H5 119.1
C5 C6 H6 120.5
C7 C6 C5 118.9(3)
C7 C6 H6 120.5
C6 C7 H7 119.1
C6 C7 C8 121.8(3)
C8 C7 H7 119.1
C3 C8 C9 122.6(3)
C7 C8 C3 118.4(3)
C7 C8 C9 119.0(2)
C8 C9 H9 108.1
C8 C9 C10 112.6(3)
C8 C9 C11 111.5(2)
C10 C9 H9 108.1
C11 C9 H9 108.1
C11 C9 C10 108.3(2)
C9 C10 H10A 109.5
C9 C10 H10B 109.5
C9 C10 H10C 109.5
H10A C10 H10B 109.5
H10A C10 H10C 109.5
H10B C10 H10C 109.5
C9 C11 H11A 109.5
C9 C11 H11B 109.5
C9 C11 H11C 109.5
H11A C11 H11B 109.5
H11A C11 H11C 109.5
H11B C11 H11C 109.5
C4 C12 H12 108.0
C4 C12 C13 113.7(3)
C4 C12 C14 110.4(2)
C13 C12 H12 108.0
C14 C12 H12 108.0
C14 C12 C13 108.6(3)
C12 C13 H13A 109.5
C12 C13 H13B 109.5
C12 C13 H13C 109.5
H13A C13 H13B 109.5
H13A C13 H13C 109.5
H13B C13 H13C 109.5
C12 C14 H14A 109.5
C12 C14 H14B 109.5
C12 C14 H14C 109.5
H14A C14 H14B 109.5
H14A C14 H14C 109.5
H14B C14 H14C 109.5
C16 C15 N2 119.7(3)
C20 C15 N2 118.7(2)
C20 C15 C16 121.5(3)
C15 C16 C24 122.2(3)
C17 C16 C15 116.8(3)
C17 C16 C24 120.8(3)
C16 C17 H17 118.6
C18 C17 C16 122.8(3)
C18 C17 H17 118.6
C17 C18 H18 120.2
C17 C18 C19 119.7(3)
C19 C18 H18 120.2
C18 C19 H19 119.5
C18 C19 C20 121.1(3)
C20 C19 H19 119.5
C15 C20 C21 122.2(3)
C19 C20 C15 118.1(3)
C19 C20 C21 119.7(3)
C20 C21 H21 108.0
C20 C21 C22 111.8(3)
C20 C21 C23 110.7(3)
C22 C21 H21 108.0
C23 C21 H21 108.0
C23 C21 C22 110.3(3)
C21 C22 H22A 109.5
C21 C22 H22B 109.5
C21 C22 H22C 109.5
H22A C22 H22B 109.5
H22A C22 H22C 109.5
H22B C22 H22C 109.5
C21 C23 H23A 109.5
C21 C23 H23B 109.5
C21 C23 H23C 109.5
H23A C23 H23B 109.5
H23A C23 H23C 109.5
H23B C23 H23C 109.5
C16 C24 H24 107.7
C16 C24 C25 113.4(2)
C16 C24 C26 109.9(3)
C25 C24 H24 107.7
C25 C24 C26 110.1(3)
C26 C24 H24 107.7
C24 C25 H25A 109.5
C24 C25 H25B 109.5
C24 C25 H25C 109.5
H25A C25 H25B 109.5
H25A C25 H25C 109.5
H25B C25 H25C 109.5
C24 C26 H26A 109.5
C24 C26 H26B 109.5
C24 C26 H26C 109.5
H26A C26 H26B 109.5
H26A C26 H26C 109.5
H26B C26 H26C 109.5
C28 C27 N3 119.5(3)
C32 C27 N3 119.7(2)
C32 C27 C28 120.8(2)
C27 C28 C36 122.3(3)
C29 C28 C27 117.5(3)
C29 C28 C36 120.2(3)
C28 C29 H29 118.8
C30 C29 C28 122.3(3)
C30 C29 H29 118.8
C29 C30 H30 120.4
C29 C30 C31 119.3(3)
C31 C30 H30 120.4
C30 C31 H31 119.3
C30 C31 C32 121.4(3)
C32 C31 H31 119.3
C27 C32 C33 122.2(2)
C31 C32 C27 118.7(3)
C31 C32 C33 119.0(3)
C32 C33 H33 107.4
C32 C33 C35 110.5(2)
C34 C33 C32 113.1(3)
C34 C33 H33 107.4
C34 C33 C35 110.7(3)
C35 C33 H33 107.4
C33 C34 H34A 109.5
C33 C34 H34B 109.5
C33 C34 H34C 109.5
H34A C34 H34B 109.5
H34A C34 H34C 109.5
H34B C34 H34C 109.5
C33 C35 H35A 109.5
C33 C35 H35B 109.5
C33 C35 H35C 109.5
H35A C35 H35B 109.5
H35A C35 H35C 109.5
H35B C35 H35C 109.5
C28 C36 H36 107.4
C28 C36 C37 113.9(3)
C28 C36 C38 110.8(2)
C37 C36 H36 107.4
C38 C36 H36 107.4
C38 C36 C37 109.5(3)
C36 C37 H37A 109.5
C36 C37 H37B 109.5
C36 C37 H37C 109.5
H37A C37 H37B 109.5
H37A C37 H37C 109.5
H37B C37 H37C 109.5
C36 C38 H38A 109.5
C36 C38 H38B 109.5
C36 C38 H38C 109.5
H38A C38 H38B 109.5
H38A C38 H38C 109.5
H38B C38 H38C 109.5
C40 C39 N4 119.4(2)
C40 C39 C44 121.1(2)
C44 C39 N4 119.5(2)
C39 C40 C41 118.8(3)
C39 C40 C48 123.4(2)
C41 C40 C48 117.7(3)
C40 C41 H41 119.5
C42 C41 C40 121.0(3)
C42 C41 H41 119.5
C41 C42 H42 120.3
C43 C42 C41 119.5(3)
C43 C42 H42 120.3
C42 C43 H43 118.7
C42 C43 C44 122.5(3)
C44 C43 H43 118.7
C39 C44 C45 123.4(3)
C43 C44 C39 117.0(3)
C43 C44 C45 119.5(2)
C44 C45 H45 107.3
C44 C45 C46 111.6(3)
C44 C45 C47 112.8(3)
C46 C45 H45 107.3
C46 C45 C47 110.3(3)
C47 C45 H45 107.3
C45 C46 H46A 109.5
C45 C46 H46B 109.5
C45 C46 H46C 109.5
H46A C46 H46B 109.5
H46A C46 H46C 109.5
H46B C46 H46C 109.5
C45 C47 H47A 109.5
C45 C47 H47B 109.5
C45 C47 H47C 109.5
H47A C47 H47B 109.5
H47A C47 H47C 109.5
H47B C47 H47C 109.5
C40 C48 H48 107.7
C40 C48 C50 112.3(3)
C49 C48 C40 111.0(2)
C49 C48 H48 107.7
C49 C48 C50 110.3(3)
C50 C48 H48 107.7
C48 C49 H49A 109.5
C48 C49 H49B 109.5
C48 C49 H49C 109.5
H49A C49 H49B 109.5
H49A C49 H49C 109.5
H49B C49 H49C 109.5
C48 C50 H50A 109.5
C48 C50 H50B 109.5
C48 C50 H50C 109.5
H50A C50 H50B 109.5
H50A C50 H50C 109.5
H50B C50 H50C 109.5
O1 C51 H51A 110.6
O1 C51 H51B 110.6
O1 C51 C52 105.8(3)
H51A C51 H51B 108.7
C52 C51 H51A 110.6
C52 C51 H51B 110.6
C51 C52 H52A 110.9
C51 C52 H52B 110.9
C51 C52 C54 104.0(3)
H52A C52 H52B 109.0
C54 C52 H52A 110.9
C54 C52 H52B 110.9
O1 C53 H53A 110.6
O1 C53 H53B 110.6
O1 C53 C54 105.8(3)
H53A C53 H53B 108.7
C54 C53 H53A 110.6
C54 C53 H53B 110.6
C52 C54 H54A 111.4
C52 C54 H54B 111.4
C53 C54 C52 101.8(3)
C53 C54 H54A 111.4
C53 C54 H54B 111.4
H54A C54 H54B 109.3

loop_
_geom_bond_atom_site_label_1
_geom_bond_atom_site_label_2
_geom_bond_distance
Yb1 S1 2.6062(7)
Yb1 S2 2.5982(8)
Yb1 O1 2.3429(18)
Yb1 N1 2.384(2)
Yb1 N3 2.352(2)
Yb1 N4 2.380(2)
As1 S1 2.1983(8)
As1 S2 2.2107(8)
As1 N2 1.957(2)
O1 C51 1.467(3)
O1 C53 1.446(4)
N1 C1 1.305(3)
N1 C3 1.437(3)
N2 C1 1.336(4)
N2 C15 1.432(4)
N3 C2 1.316(3)
N3 C27 1.440(3)
N4 C2 1.328(3)
N4 C39 1.447(3)
C1 H1 0.9500
C2 H2 0.9500
C3 C4 1.408(4)
C3 C8 1.409(3)
C4 C5 1.384(4)
C4 C12 1.530(4)
C5 H5 0.9500
C5 C6 1.395(4)
C6 H6 0.9500
C6 C7 1.375(5)
C7 H7 0.9500
C7 C8 1.390(4)
C8 C9 1.526(4)
C9 H9 1.0000
C9 C10 1.538(4)
C9 C11 1.524(4)
C10 H10A 0.9800
C10 H10B 0.9800
C10 H10C 0.9800
C11 H11A 0.9800
C11 H11B 0.9800
C11 H11C 0.9800
C12 H12 1.0000
C12 C13 1.534(4)
C12 C14 1.530(4)
C13 H13A 0.9800
C13 H13B 0.9800
C13 H13C 0.9800
C14 H14A 0.9800
C14 H14B 0.9800
C14 H14C 0.9800
C15 C16 1.414(4)
C15 C20 1.410(4)
C16 C17 1.389(4)
C16 C24 1.510(4)
C17 H17 0.9500
C17 C18 1.368(5)
C18 H18 0.9500
C18 C19 1.380(4)
C19 H19 0.9500
C19 C20 1.394(4)
C20 C21 1.504(4)
C21 H21 1.0000
C21 C22 1.531(4)
C21 C23 1.530(5)
C22 H22A 0.9800
C22 H22B 0.9800
C22 H22C 0.9800
C23 H23A 0.9800
C23 H23B 0.9800
C23 H23C 0.9800
C24 H24 1.0000
C24 C25 1.523(4)
C24 C26 1.533(4)
C25 H25A 0.9800
C25 H25B 0.9800
C25 H25C 0.9800
C26 H26A 0.9800
C26 H26B 0.9800
C26 H26C 0.9800
C27 C28 1.412(4)
C27 C32 1.398(4)
C28 C29 1.394(4)
C28 C36 1.503(4)
C29 H29 0.9500
C29 C30 1.368(4)
C30 H30 0.9500
C30 C31 1.377(4)
C31 H31 0.9500
C31 C32 1.388(4)
C32 C33 1.522(4)
C33 H33 1.0000
C33 C34 1.500(5)
C33 C35 1.522(4)
C34 H34A 0.9800
C34 H34B 0.9800
C34 H34C 0.9800
C35 H35A 0.9800
C35 H35B 0.9800
C35 H35C 0.9800
C36 H36 1.0000
C36 C37 1.529(4)
C36 C38 1.528(4)
C37 H37A 0.9800
C37 H37B 0.9800
C37 H37C 0.9800
C38 H38A 0.9800
C38 H38B 0.9800
C38 H38C 0.9800
C39 C40 1.394(4)
C39 C44 1.418(3)
C40 C41 1.403(4)
C40 C48 1.521(4)
C41 H41 0.9500
C41 C42 1.376(4)
C42 H42 0.9500
C42 C43 1.376(5)
C43 H43 0.9500
C43 C44 1.397(4)
C44 C45 1.501(4)
C45 H45 1.0000
C45 C46 1.529(4)
C45 C47 1.534(5)
C46 H46A 0.9800
C46 H46B 0.9800
C46 H46C 0.9800
C47 H47A 0.9800
C47 H47B 0.9800
C47 H47C 0.9800
C48 H48 1.0000
C48 C49 1.516(4)
C48 C50 1.534(4)
C49 H49A 0.9800
C49 H49B 0.9800
C49 H49C 0.9800
C50 H50A 0.9800
C50 H50B 0.9800
C50 H50C 0.9800
C51 H51A 0.9900
C51 H51B 0.9900
C51 C52 1.514(4)
C52 H52A 0.9900
C52 H52B 0.9900
C52 C54 1.536(5)
C53 H53A 0.9900
C53 H53B 0.9900
C53 C54 1.502(4)
C54 H54A 0.9900
C54 H54B 0.9900

loop_
_geom_torsion_atom_site_label_1
_geom_torsion_atom_site_label_2
_geom_torsion_atom_site_label_3
_geom_torsion_atom_site_label_4
_geom_torsion
Yb1 O1 C51 C52 166.35(18)
Yb1 O1 C53 C54 -142.5(2)
Yb1 N1 C1 N2 0.9(4)
Yb1 N1 C3 C4 69.7(3)
Yb1 N1 C3 C8 -107.1(2)
Yb1 N3 C2 N4 11.0(3)
Yb1 N3 C27 C28 -112.6(3)
Yb1 N3 C27 C32 64.4(4)
Yb1 N4 C2 N3 -10.9(2)
Yb1 N4 C39 C40 110.1(4)
Yb1 N4 C39 C44 -67.4(4)
As1 N2 C1 N1 -1.4(4)
As1 N2 C15 C16 -99.5(2)
As1 N2 C15 C20 78.0(3)
O1 C51 C52 C54 -21.5(3)
O1 C53 C54 C52 -34.9(3)
N1 C3 C4 C5 -176.4(2)
N1 C3 C4 C12 7.2(4)
N1 C3 C8 C7 177.0(2)
N1 C3 C8 C9 -3.7(4)
N2 C15 C16 C17 179.4(2)
N2 C15 C16 C24 3.2(4)
N2 C15 C20 C19 -178.4(2)
N2 C15 C20 C21 1.7(4)
N3 C27 C28 C29 175.9(2)
N3 C27 C28 C36 -7.1(4)
N3 C27 C32 C31 -176.3(2)
N3 C27 C32 C33 5.6(4)
N4 C39 C40 C41 -174.7(2)
N4 C39 C40 C48 7.7(4)
N4 C39 C44 C43 175.1(2)
N4 C39 C44 C45 -7.7(4)
C1 N1 C3 C4 -115.6(3)
C1 N1 C3 C8 67.7(3)
C1 N2 C15 C16 75.3(3)
C1 N2 C15 C20 -107.3(3)
C2 N3 C27 C28 88.3(3)
C2 N3 C27 C32 -94.6(3)
C2 N4 C39 C40 -92.0(3)
C2 N4 C39 C44 90.6(3)
C3 N1 C1 N2 -173.0(2)
C3 C4 C5 C6 -0.5(4)
C3 C4 C12 C13 -161.8(3)
C3 C4 C12 C14 75.9(3)
C3 C8 C9 C10 131.6(3)
C3 C8 C9 C11 -106.3(3)
C4 C3 C8 C7 0.4(4)
C4 C3 C8 C9 179.6(3)
C4 C5 C6 C7 0.0(5)
C5 C4 C12 C13 22.0(4)
C5 C4 C12 C14 -100.4(3)
C5 C6 C7 C8 0.8(5)
C6 C7 C8 C3 -0.9(5)
C6 C7 C8 C9 179.8(3)
C7 C8 C9 C10 -49.1(4)
C7 C8 C9 C11 72.9(3)
C8 C3 C4 C5 0.3(4)
C8 C3 C4 C12 -176.0(2)
C12 C4 C5 C6 175.9(3)
C15 N2 C1 N1 -175.6(2)
C15 C16 C17 C18 -1.2(4)
C15 C16 C24 C25 -127.3(3)
C15 C16 C24 C26 109.0(3)
C15 C20 C21 C22 124.8(3)
C15 C20 C21 C23 -111.7(3)
C16 C15 C20 C19 -1.0(4)
C16 C15 C20 C21 179.1(3)
C16 C17 C18 C19 -0.7(5)
C17 C16 C24 C25 56.6(4)
C17 C16 C24 C26 -67.1(4)
C17 C18 C19 C20 1.9(5)
C18 C19 C20 C15 -1.0(4)
C18 C19 C20 C21 178.9(3)
C19 C20 C21 C22 -55.1(4)
C19 C20 C21 C23 68.4(4)
C20 C15 C16 C17 2.1(4)
C20 C15 C16 C24 -174.1(3)
C24 C16 C17 C18 175.1(3)
C27 N3 C2 N4 179.0(2)
C27 C28 C29 C30 0.7(4)
C27 C28 C36 C37 143.3(3)
C27 C28 C36 C38 -92.7(3)
C27 C32 C33 C34 -132.4(3)
C27 C32 C33 C35 102.9(3)
C28 C27 C32 C31 0.7(4)
C28 C27 C32 C33 -177.4(2)
C28 C29 C30 C31 0.2(5)
C29 C28 C36 C37 -39.8(4)
C29 C28 C36 C38 84.3(3)
C29 C30 C31 C32 -0.7(4)
C30 C31 C32 C27 0.3(4)
C30 C31 C32 C33 178.4(3)
C31 C32 C33 C34 49.5(3)
C31 C32 C33 C35 -75.2(3)
C32 C27 C28 C29 -1.1(4)
C32 C27 C28 C36 175.9(2)
C36 C28 C29 C30 -176.4(3)
C39 N4 C2 N3 -179.5(2)
C39 C40 C41 C42 -1.0(4)
C39 C40 C48 C49 114.6(3)
C39 C40 C48 C50 -121.4(3)
C39 C44 C45 C46 -107.8(3)
C39 C44 C45 C47 127.3(3)
C40 C39 C44 C43 -2.3(4)
C40 C39 C44 C45 174.9(3)
C40 C41 C42 C43 -0.9(4)
C41 C40 C48 C49 -63.1(4)
C41 C40 C48 C50 60.9(3)
C41 C42 C43 C44 1.3(4)
C42 C43 C44 C39 0.4(4)
C42 C43 C44 C45 -177.0(3)
C43 C44 C45 C46 69.4(4)
C43 C44 C45 C47 -55.5(4)
C44 C39 C40 C41 2.7(4)
C44 C39 C40 C48 -174.9(3)
C48 C40 C41 C42 176.7(2)
C51 O1 C53 C54 22.6(3)
C51 C52 C54 C53 34.2(3)
C53 O1 C51 C52 -0.3(3)
